data_7111924
loop_
_publ_author_name
'Jingmei Shen'
'Glenn P. A. Yap'
'Klaus H. Theopold'

_publ_section_title
;
 Binding and activation of small molecules by a quintuply bonded chromium
 dimer
;
_journal_name_full Chem.Commun.
_journal_page_first 2579
_journal_paper_doi 10.1039/c3cc48746f
_journal_volume 50
_journal_year 2014
_chemical_formula_sum 'C52 H58 Cr N4'
_chemical_formula_weight 791.02
_chemical_name_systematic
; 
 ? 
;
_space_group_crystal_system monoclinic
_space_group_IT_number 14
_space_group_name_Hall '-P 2yn'
_space_group_name_H-M_alt 'P 1 21/n 1'
_symmetry_space_group_name_Hall '-P 2yn'
_symmetry_space_group_name_H-M 'P 1 21/n 1'
_atom_sites_solution_hydrogens geom
_atom_sites_solution_primary direct
_atom_sites_solution_secondary difmap
_audit_creation_method SHELXL-2013
_cell_angle_alpha 90
_cell_angle_beta 97.142(6)
_cell_angle_gamma 90
_cell_formula_units_Z 4
_cell_length_a 10.213(3)
_cell_length_b 23.838(8)
_cell_length_c 18.280(6)
_cell_measurement_reflns_used 511
_cell_measurement_temperature 200(2)
_cell_measurement_theta_max 14.22
_cell_measurement_theta_min 2.18
_cell_volume 4416(2)
_computing_cell_refinement 'Bruker SMART'
_computing_data_collection 'Bruker SMART'
_computing_data_reduction 'Bruker SAINT'
_computing_molecular_graphics 'Bruker SHELXTL'
_computing_publication_material 'Bruker SHELXTL'
_computing_structure_refinement 'SHELXL-2013 (Sheldrick, 2013)'
_computing_structure_solution 'Bruker SHELXTL'
_diffrn_ambient_temperature 200(2)
_diffrn_detector_area_resol_mean 8.33
_diffrn_measured_fraction_theta_full 1.000
_diffrn_measured_fraction_theta_max 0.995
_diffrn_measurement_device_type 'CCD area detector'
_diffrn_measurement_method 'phi and omega scans'
_diffrn_radiation_type MoK\a
_diffrn_radiation_wavelength 0.71073
_diffrn_reflns_av_R_equivalents 0.3239
_diffrn_reflns_av_unetI/netI 0.3237
_diffrn_reflns_Laue_measured_fraction_full 1.000
_diffrn_reflns_Laue_measured_fraction_max 0.995
_diffrn_reflns_limit_h_max 13
_diffrn_reflns_limit_h_min -13
_diffrn_reflns_limit_k_max 31
_diffrn_reflns_limit_k_min -31
_diffrn_reflns_limit_l_max 24
_diffrn_reflns_limit_l_min -24
_diffrn_reflns_number 51266
_diffrn_reflns_point_group_measured_fraction_full 1.000
_diffrn_reflns_point_group_measured_fraction_max 0.995
_diffrn_reflns_theta_full 25.000
_diffrn_reflns_theta_max 28.449
_diffrn_reflns_theta_min 2.045
_exptl_absorpt_coefficient_mu 0.298
_exptl_absorpt_correction_T_max 1.000000
_exptl_absorpt_correction_T_min 0.794493
_exptl_absorpt_correction_type multi-scan
_exptl_absorpt_process_details 'APEX2 (Bruker, 2007)'
_exptl_crystal_colour brown
_exptl_crystal_density_diffrn 1.190
_exptl_crystal_density_method 'not measured'
_exptl_crystal_description block
_exptl_crystal_F_000 1688
_refine_diff_density_max 0.314
_refine_diff_density_min -0.401
_refine_diff_density_rms 0.062
_refine_ls_extinction_method none
_refine_ls_goodness_of_fit_ref 0.995
_refine_ls_hydrogen_treatment constr
_refine_ls_matrix_type full
_refine_ls_number_parameters 522
_refine_ls_number_reflns 11097
_refine_ls_number_restraints 0
_refine_ls_restrained_S_all 0.995
_refine_ls_R_factor_all 0.3023
_refine_ls_R_factor_gt 0.0962
_refine_ls_shift/su_max 0.000
_refine_ls_shift/su_mean 0.000
_refine_ls_structure_factor_coef Fsqd
_refine_ls_weighting_details
; 
 w=1/[\s^2^(Fo^2^)+(0.0027P)^2^] 
 where P=(Fo^2^+2Fc^2^)/3 
;
_refine_ls_weighting_scheme calc
_refine_ls_wR_factor_gt 0.0859
_refine_ls_wR_factor_ref 0.1202
_reflns_Friedel_coverage 0.000
_reflns_number_gt 3358
_reflns_number_total 11097
_reflns_threshold_expression 'I > 2\s(I)'
_cod_data_source_file c3cc48746f.txt
_cod_data_source_block klat880
_cod_original_cell_volume 4416(3)
_cod_database_code 7111924
_shelx_space_group_comment
; 
The symmetry employed for this shelxl refinement is uniquely defined 
by the following loop, which should always be used as a source of 
symmetry information in preference to the above space-group names. 
They are only intended as comments. 
;
_shelxl_version_number 2013-2

loop_
_space_group_symop_operation_xyz
'x, y, z'
'-x+1/2, y+1/2, -z+1/2'
'-x, -y, -z'
'x-1/2, -y-1/2, z-1/2'

loop_
_atom_site_label
_atom_site_type_symbol
_atom_site_fract_x
_atom_site_fract_y
_atom_site_fract_z
_atom_site_U_iso_or_equiv
_atom_site_adp_type
_atom_site_occupancy
_atom_site_site_symmetry_order
_atom_site_calc_flag
_atom_site_refinement_flags_posn
_atom_site_refinement_flags_adp
Cr1 Cr 0.24265(8) 0.11215(3) 0.21406(5) 0.0386(2) Uani 1 1 d . .
N1 N 0.1247(4) 0.12326(15) 0.2853(2) 0.0334(10) Uani 1 1 d . .
N2 N 0.1104(4) 0.13610(15) 0.1400(2) 0.0367(11) Uani 1 1 d . .
N3 N 0.3510(4) 0.04788(15) 0.2117(2) 0.0357(11) Uani 1 1 d . .
N4 N 0.4012(4) 0.15355(17) 0.2192(2) 0.0420(12) Uani 1 1 d . .
C1 C 0.0268(5) 0.09658(19) 0.2418(3) 0.0390(14) Uani 1 1 d . .
H1 H -0.0355 0.0741 0.2628 0.047 Uiso 1 1 calc R U
C2 C 0.0195(4) 0.10272(19) 0.1662(3) 0.0363(13) Uani 1 1 d . .
H2 H -0.0468 0.0842 0.1338 0.044 Uiso 1 1 calc R U
C3 C 0.1537(5) 0.0886(2) 0.4137(3) 0.0418(14) Uani 1 1 d . .
C4 C 0.1414(5) 0.0998(2) 0.4872(3) 0.0475(15) Uani 1 1 d . .
H4 H 0.1613 0.0711 0.5229 0.057 Uiso 1 1 calc R U
C5 C 0.1012(5) 0.1516(2) 0.5096(3) 0.0528(16) Uani 1 1 d . .
H5 H 0.0941 0.1584 0.5601 0.063 Uiso 1 1 calc R U
C6 C 0.0715(5) 0.1929(2) 0.4584(3) 0.0530(16) Uani 1 1 d . .
H6 H 0.0431 0.2284 0.4740 0.064 Uiso 1 1 calc R U
C7 C 0.0818(5) 0.1844(2) 0.3845(3) 0.0410(14) Uani 1 1 d . .
C8 C 0.1198(4) 0.1315(2) 0.3627(3) 0.0339(13) Uani 1 1 d . .
C9 C 0.1959(5) 0.0309(2) 0.3926(3) 0.0518(16) Uani 1 1 d . .
H9 H 0.2203 0.0329 0.3414 0.062 Uiso 1 1 calc R U
C10 C 0.3143(5) 0.0091(2) 0.4426(3) 0.0669(18) Uani 1 1 d . .
H10A H 0.3857 0.0368 0.4454 0.100 Uiso 1 1 calc R U
H10B H 0.3442 -0.0262 0.4227 0.100 Uiso 1 1 calc R U
H10C H 0.2897 0.0025 0.4920 0.100 Uiso 1 1 calc R U
C11 C 0.0830(5) -0.0111(2) 0.3926(3) 0.0733(19) Uani 1 1 d . .
H11A H 0.0631 -0.0167 0.4432 0.110 Uiso 1 1 calc R U
H11B H 0.1090 -0.0470 0.3725 0.110 Uiso 1 1 calc R U
H11C H 0.0045 0.0033 0.3621 0.110 Uiso 1 1 calc R U
C12 C 0.0474(5) 0.2315(2) 0.3309(3) 0.0481(15) Uani 1 1 d . .
H12 H 0.0620 0.2176 0.2810 0.058 Uiso 1 1 calc R U
C13 C 0.1373(6) 0.2824(2) 0.3483(3) 0.095(2) Uani 1 1 d . .
H13A H 0.1248 0.2973 0.3968 0.142 Uiso 1 1 calc R U
H13B H 0.1152 0.3113 0.3107 0.142 Uiso 1 1 calc R U
H13C H 0.2296 0.2710 0.3483 0.142 Uiso 1 1 calc R U
C14 C -0.0946(5) 0.2493(2) 0.3267(3) 0.085(2) Uani 1 1 d . .
H14A H -0.1516 0.2188 0.3055 0.128 Uiso 1 1 calc R U
H14B H -0.1091 0.2827 0.2956 0.128 Uiso 1 1 calc R U
H14C H -0.1157 0.2579 0.3764 0.128 Uiso 1 1 calc R U
C15 C 0.1634(5) 0.1478(2) 0.0129(3) 0.0435(14) Uani 1 1 d . .
C16 C 0.1378(5) 0.1750(2) -0.0543(3) 0.0523(16) Uani 1 1 d . .
H16 H 0.1905 0.1666 -0.0922 0.063 Uiso 1 1 calc R U
C17 C 0.0391(6) 0.2136(2) -0.0674(3) 0.0531(16) Uani 1 1 d . .
H17 H 0.0227 0.2314 -0.1141 0.064 Uiso 1 1 calc R U
C18 C -0.0359(5) 0.2262(2) -0.0128(3) 0.0509(16) Uani 1 1 d . .
H18 H -0.1044 0.2532 -0.0223 0.061 Uiso 1 1 calc R U
C19 C -0.0150(5) 0.2009(2) 0.0559(3) 0.0381(13) Uani 1 1 d . .
C20 C 0.0857(5) 0.1608(2) 0.0689(3) 0.0398(14) Uani 1 1 d . .
C21 C 0.2749(6) 0.1051(3) 0.0227(3) 0.078(2) Uani 1 1 d . .
H21 H 0.2734 0.0869 0.0719 0.093 Uiso 1 1 calc R U
C22 C 0.2594(8) 0.0600(3) -0.0343(4) 0.170(5) Uani 1 1 d . .
H22A H 0.1766 0.0398 -0.0314 0.255 Uiso 1 1 calc R U
H22B H 0.3336 0.0338 -0.0255 0.255 Uiso 1 1 calc R U
H22C H 0.2579 0.0767 -0.0834 0.255 Uiso 1 1 calc R U
C24 C -0.1001(5) 0.2185(2) 0.1141(3) 0.0519(16) Uani 1 1 d . .
H24 H -0.0610 0.2019 0.1621 0.062 Uiso 1 1 calc R U
C25 C -0.2407(5) 0.1945(2) 0.0956(3) 0.0694(19) Uani 1 1 d . .
H25A H -0.2792 0.2081 0.0471 0.104 Uiso 1 1 calc R U
H25B H -0.2955 0.2068 0.1330 0.104 Uiso 1 1 calc R U
H25C H -0.2367 0.1535 0.0951 0.104 Uiso 1 1 calc R U
C26 C -0.1039(5) 0.2824(2) 0.1238(3) 0.075(2) Uani 1 1 d . .
H26A H -0.0136 0.2968 0.1342 0.113 Uiso 1 1 calc R U
H26B H -0.1530 0.2916 0.1650 0.113 Uiso 1 1 calc R U
H26C H -0.1474 0.2996 0.0786 0.113 Uiso 1 1 calc R U
C27 C 0.4914(5) 0.0603(2) 0.2071(3) 0.0466(15) Uani 1 1 d . .
H27 H 0.5030 0.0627 0.1537 0.056 Uiso 1 1 calc R U
C28 C 0.5189(4) 0.1194(2) 0.2410(3) 0.0383(13) Uani 1 1 d . .
H28 H 0.5907 0.1360 0.2153 0.046 Uiso 1 1 calc R U
C29 C 0.5560(6) -0.0150(2) 0.2999(3) 0.0601(17) Uani 1 1 d . .
H29 H 0.4760 -0.0079 0.3199 0.072 Uiso 1 1 calc R U
C30 C 0.6401(6) -0.0561(2) 0.3313(3) 0.0683(19) Uani 1 1 d . .
H30 H 0.6184 -0.0773 0.3722 0.082 Uiso 1 1 calc R U
C31 C 0.7546(7) -0.0658(2) 0.3025(4) 0.071(2) Uani 1 1 d . .
H31 H 0.8147 -0.0930 0.3251 0.086 Uiso 1 1 calc R U
C32 C 0.7850(6) -0.0376(3) 0.2427(4) 0.069(2) Uani 1 1 d . .
H32 H 0.8643 -0.0459 0.2227 0.083 Uiso 1 1 calc R U
C33 C 0.7000(6) 0.0034(2) 0.2106(3) 0.0574(17) Uani 1 1 d . .
H33 H 0.7199 0.0230 0.1682 0.069 Uiso 1 1 calc R U
C34 C 0.5846(5) 0.0154(2) 0.2415(3) 0.0378(14) Uani 1 1 d . .
C35 C 0.4876(6) 0.1313(2) 0.3738(3) 0.0556(17) Uani 1 1 d . .
H35 H 0.3957 0.1362 0.3594 0.067 Uiso 1 1 calc R U
C36 C 0.5361(7) 0.1343(2) 0.4475(3) 0.0679(19) Uani 1 1 d . .
H36 H 0.4771 0.1412 0.4828 0.081 Uiso 1 1 calc R U
C37 C 0.6677(7) 0.1276(2) 0.4708(3) 0.073(2) Uani 1 1 d . .
H37 H 0.7004 0.1298 0.5217 0.088 Uiso 1 1 calc R U
C38 C 0.7526(6) 0.1173(2) 0.4186(4) 0.0690(19) Uani 1 1 d . .
H38 H 0.8445 0.1125 0.4331 0.083 Uiso 1 1 calc R U
C39 C 0.7010(6) 0.1144(2) 0.3454(3) 0.0565(16) Uani 1 1 d . .
H39 H 0.7591 0.1071 0.3098 0.068 Uiso 1 1 calc R U
C40 C 0.5674(5) 0.1216(2) 0.3214(3) 0.0406(14) Uani 1 1 d . .
C41 C 0.3626(5) -0.0274(2) 0.1193(3) 0.0557(17) Uani 1 1 d . .
H41 H 0.4470 -0.0151 0.1093 0.067 Uiso 1 1 calc R U
C42 C 0.3010(6) -0.0721(2) 0.0795(3) 0.0654(19) Uani 1 1 d . .
H42 H 0.3431 -0.0895 0.0418 0.078 Uiso 1 1 calc R U
C43 C 0.1795(6) -0.0911(2) 0.0943(3) 0.0661(19) Uani 1 1 d . .
H43 H 0.1365 -0.1209 0.0663 0.079 Uiso 1 1 calc R U
C44 C 0.1228(5) -0.0670(2) 0.1491(3) 0.0612(18) Uani 1 1 d . .
H44 H 0.0404 -0.0805 0.1607 0.073 Uiso 1 1 calc R U
C45 C 0.1830(5) -0.0230(2) 0.1880(3) 0.0510(16) Uani 1 1 d . .
H45 H 0.1408 -0.0073 0.2266 0.061 Uiso 1 1 calc R U
C46 C 0.3008(5) -0.0005(2) 0.1743(3) 0.0417(14) Uani 1 1 d . .
C47 C 0.5343(5) 0.2386(2) 0.2396(3) 0.0426(14) Uani 1 1 d . .
H47 H 0.6089 0.2174 0.2598 0.051 Uiso 1 1 calc R U
C48 C 0.5446(5) 0.2966(2) 0.2331(3) 0.0506(16) Uani 1 1 d . .
H48 H 0.6266 0.3143 0.2491 0.061 Uiso 1 1 calc R U
C49 C 0.4407(6) 0.3287(2) 0.2045(3) 0.0622(18) Uani 1 1 d . .
H49 H 0.4496 0.3682 0.1999 0.075 Uiso 1 1 calc R U
C50 C 0.3211(6) 0.3025(2) 0.1822(3) 0.076(2) Uani 1 1 d . .
H50 H 0.2465 0.3242 0.1634 0.091 Uiso 1 1 calc R U
C51 C 0.3102(5) 0.2451(2) 0.1872(3) 0.0653(19) Uani 1 1 d . .
H51 H 0.2282 0.2278 0.1702 0.078 Uiso 1 1 calc R U
C52 C 0.4156(5) 0.2115(2) 0.2166(3) 0.0425(14) Uani 1 1 d . .
C23 C 0.4071(6) 0.1353(4) 0.0241(4) 0.167(4) Uani 1 1 d . .
H23A H 0.4084 0.1564 -0.0218 0.250 Uiso 1 1 calc R U
H23B H 0.4787 0.1076 0.0290 0.250 Uiso 1 1 calc R U
H23C H 0.4190 0.1612 0.0661 0.250 Uiso 1 1 calc R U

loop_
_atom_site_aniso_label
_atom_site_aniso_U_11
_atom_site_aniso_U_22
_atom_site_aniso_U_33
_atom_site_aniso_U_23
_atom_site_aniso_U_13
_atom_site_aniso_U_12
Cr1 0.0318(5) 0.0418(5) 0.0422(6) 0.0030(5) 0.0049(4) 0.0010(4)
N1 0.029(3) 0.043(3) 0.028(3) -0.002(2) 0.001(2) -0.001(2)
N2 0.035(3) 0.043(3) 0.032(3) 0.013(2) 0.006(2) 0.001(2)
N3 0.028(3) 0.034(3) 0.046(3) -0.001(2) 0.006(2) -0.003(2)
N4 0.030(3) 0.035(3) 0.060(3) 0.006(2) 0.002(2) -0.002(2)
C1 0.029(3) 0.045(4) 0.044(4) 0.006(3) 0.011(3) 0.002(3)
C2 0.029(3) 0.044(4) 0.034(3) 0.004(3) -0.002(3) 0.007(3)
C3 0.040(4) 0.053(4) 0.032(4) -0.004(3) 0.003(3) -0.004(3)
C4 0.043(4) 0.052(4) 0.047(4) 0.007(3) 0.003(3) -0.012(3)
C5 0.061(4) 0.066(5) 0.032(4) -0.008(3) 0.006(3) -0.009(3)
C6 0.050(4) 0.057(4) 0.048(4) -0.004(3) -0.008(3) 0.005(3)
C7 0.031(3) 0.051(4) 0.038(4) 0.001(3) -0.005(3) 0.000(3)
C8 0.025(3) 0.045(4) 0.030(3) -0.002(3) 0.001(3) -0.005(3)
C9 0.058(4) 0.058(4) 0.039(4) 0.007(3) 0.005(3) -0.001(3)
C10 0.063(5) 0.066(4) 0.073(5) 0.019(4) 0.014(4) 0.011(3)
C11 0.089(5) 0.063(5) 0.066(5) -0.007(4) 0.004(4) -0.010(4)
C12 0.051(4) 0.048(4) 0.044(4) -0.004(3) -0.001(3) 0.001(3)
C13 0.136(7) 0.062(5) 0.081(6) 0.021(4) -0.007(5) -0.034(4)
C14 0.071(5) 0.092(5) 0.091(6) 0.018(4) 0.002(4) 0.029(4)
C15 0.038(4) 0.057(4) 0.036(4) 0.009(3) 0.006(3) 0.006(3)
C16 0.046(4) 0.068(5) 0.044(4) 0.001(3) 0.013(3) -0.003(3)
C17 0.074(5) 0.055(4) 0.032(4) 0.013(3) 0.013(3) -0.002(3)
C18 0.064(4) 0.047(4) 0.041(4) 0.008(3) 0.004(3) 0.003(3)
C19 0.046(4) 0.038(4) 0.029(3) -0.002(3) 0.003(3) -0.001(3)
C20 0.037(4) 0.044(4) 0.039(4) 0.002(3) 0.006(3) 0.001(3)
C21 0.066(5) 0.108(6) 0.062(5) 0.022(4) 0.021(4) 0.032(4)
C22 0.288(12) 0.159(8) 0.060(6) -0.018(5) 0.008(6) 0.161(8)
C24 0.053(4) 0.060(4) 0.041(4) 0.007(3) 0.000(3) 0.015(3)
C25 0.066(5) 0.081(5) 0.064(5) 0.016(4) 0.023(4) 0.015(4)
C26 0.096(5) 0.062(5) 0.068(5) -0.005(4) 0.012(4) 0.031(4)
C27 0.046(4) 0.043(4) 0.050(4) -0.006(3) 0.002(3) -0.007(3)
C28 0.024(3) 0.037(3) 0.053(4) 0.001(3) 0.002(3) 0.000(3)
C29 0.055(4) 0.060(5) 0.064(5) 0.001(4) 0.001(4) 0.011(4)
C30 0.063(5) 0.067(5) 0.071(5) 0.002(4) -0.006(4) 0.009(4)
C31 0.067(5) 0.065(5) 0.078(6) -0.014(4) -0.009(4) 0.018(4)
C32 0.046(4) 0.087(6) 0.072(5) -0.017(4) -0.002(4) 0.021(4)
C33 0.051(4) 0.058(4) 0.062(4) -0.011(3) 0.001(4) 0.008(3)
C34 0.029(3) 0.027(3) 0.055(4) -0.004(3) -0.002(3) 0.008(3)
C35 0.061(5) 0.046(4) 0.059(5) -0.001(3) 0.005(4) 0.000(3)
C36 0.093(6) 0.065(5) 0.047(5) -0.006(4) 0.013(4) 0.009(4)
C37 0.098(6) 0.062(5) 0.053(5) 0.010(4) -0.018(5) -0.006(4)
C38 0.062(5) 0.059(4) 0.081(6) 0.006(4) -0.009(4) 0.004(4)
C39 0.051(4) 0.059(4) 0.058(5) -0.001(4) 0.000(3) -0.003(3)
C40 0.035(4) 0.037(3) 0.050(4) 0.004(3) 0.005(3) 0.003(3)
C41 0.044(4) 0.053(4) 0.073(5) -0.020(3) 0.014(4) -0.006(3)
C42 0.063(5) 0.058(4) 0.078(5) -0.033(4) 0.020(4) -0.009(3)
C43 0.048(4) 0.055(4) 0.095(6) -0.019(4) 0.009(4) -0.024(3)
C44 0.048(4) 0.057(4) 0.083(5) -0.031(4) 0.028(4) -0.010(3)
C45 0.044(4) 0.046(4) 0.065(4) -0.012(3) 0.018(3) -0.002(3)
C46 0.035(4) 0.035(4) 0.055(4) -0.007(3) 0.006(3) 0.003(3)
C47 0.046(4) 0.038(4) 0.045(4) 0.000(3) 0.007(3) 0.001(3)
C48 0.049(4) 0.052(4) 0.050(4) 0.000(3) 0.004(3) -0.007(3)
C49 0.069(5) 0.039(4) 0.079(5) 0.008(3) 0.012(4) -0.004(4)
C50 0.069(5) 0.049(5) 0.106(6) 0.025(4) -0.009(4) 0.002(4)
C51 0.042(4) 0.042(4) 0.107(6) 0.019(4) -0.008(4) 0.000(3)
C52 0.032(4) 0.045(4) 0.052(4) 0.010(3) 0.010(3) 0.000(3)
C23 0.056(6) 0.329(13) 0.123(8) 0.107(8) 0.040(5) 0.060(7)

loop_
_atom_type_symbol
_atom_type_description
_atom_type_scat_dispersion_real
_atom_type_scat_dispersion_imag
_atom_type_scat_source
C C 0.0033 0.0016 'International Tables Vol C Tables 4.2.6.8 and 6.1.1.4'
H H 0.0000 0.0000 'International Tables Vol C Tables 4.2.6.8 and 6.1.1.4'
N N 0.0061 0.0033 'International Tables Vol C Tables 4.2.6.8 and 6.1.1.4'
Cr Cr 0.3209 0.6236 'International Tables Vol C Tables 4.2.6.8 and 6.1.1.4'

loop_
_geom_angle_atom_site_label_1
_geom_angle_atom_site_label_2
_geom_angle_atom_site_label_3
_geom_angle
N2 Cr1 N4 114.34(17)
N2 Cr1 N3 126.85(17)
N4 Cr1 N3 85.64(17)
N2 Cr1 N1 89.48(16)
N4 Cr1 N1 120.41(17)
N3 Cr1 N1 123.41(16)
N2 Cr1 C2 35.20(14)
N4 Cr1 C2 148.75(17)
N3 Cr1 C2 117.20(17)
N1 Cr1 C2 66.42(16)
N2 Cr1 C1 66.04(16)
N4 Cr1 C1 153.19(17)
N3 Cr1 C1 116.31(16)
N1 Cr1 C1 35.20(14)
C2 Cr1 C1 34.21(14)
C1 N1 C8 121.9(4)
C1 N1 Cr1 90.9(3)
C8 N1 Cr1 142.9(3)
C2 N2 C20 121.0(4)
C2 N2 Cr1 91.7(3)
C20 N2 Cr1 144.6(3)
C46 N3 C27 115.8(4)
C46 N3 Cr1 119.7(3)
C27 N3 Cr1 114.4(3)
C52 N4 C28 118.3(4)
C52 N4 Cr1 127.7(3)
C28 N4 Cr1 113.1(3)
N1 C1 C2 118.8(5)
N1 C1 Cr1 53.8(2)
C2 C1 Cr1 72.8(3)
N2 C2 C1 117.4(5)
N2 C2 Cr1 53.1(2)
C1 C2 Cr1 73.0(3)
C4 C3 C8 117.3(5)
C4 C3 C9 119.1(5)
C8 C3 C9 123.5(5)
C5 C4 C3 121.6(5)
C6 C5 C4 119.5(5)
C5 C6 C7 121.7(5)
C6 C7 C8 118.1(5)
C6 C7 C12 119.1(5)
C8 C7 C12 122.7(5)
C3 C8 C7 121.7(5)
C3 C8 N1 121.5(5)
C7 C8 N1 116.8(5)
C3 C9 C10 113.1(5)
C3 C9 C11 111.1(5)
C10 C9 C11 108.7(4)
C14 C12 C7 112.9(4)
C14 C12 C13 109.8(5)
C7 C12 C13 111.8(4)
C16 C15 C20 118.8(5)
C16 C15 C21 118.3(5)
C20 C15 C21 122.9(5)
C17 C16 C15 121.7(5)
C16 C17 C18 119.4(5)
C17 C18 C19 122.0(5)
C18 C19 C20 118.5(5)
C18 C19 C24 118.6(5)
C20 C19 C24 122.9(5)
C15 C20 C19 119.7(5)
C15 C20 N2 121.6(5)
C19 C20 N2 118.7(5)
C22 C21 C15 112.8(6)
C22 C21 C23 111.6(6)
C15 C21 C23 109.5(6)
C19 C24 C26 112.5(4)
C19 C24 C25 110.1(4)
C26 C24 C25 110.9(4)
N3 C27 C34 113.4(4)
N3 C27 C28 106.7(4)
C34 C27 C28 113.8(4)
N4 C28 C40 114.2(4)
N4 C28 C27 107.1(4)
C40 C28 C27 116.5(4)
C34 C29 C30 121.6(6)
C31 C30 C29 118.7(6)
C32 C31 C30 121.5(7)
C31 C32 C33 119.8(6)
C32 C33 C34 119.2(6)
C29 C34 C33 119.0(5)
C29 C34 C27 121.3(5)
C33 C34 C27 119.6(5)
C40 C35 C36 121.8(6)
C35 C36 C37 121.2(6)
C36 C37 C38 118.7(6)
C39 C38 C37 118.7(6)
C38 C39 C40 122.9(6)
C35 C40 C39 116.8(5)
C35 C40 C28 123.3(5)
C39 C40 C28 120.0(5)
C42 C41 C46 120.6(5)
C41 C42 C43 120.4(5)
C44 C43 C42 119.1(5)
C43 C44 C45 120.4(5)
C44 C45 C46 123.6(5)
C45 C46 C41 115.7(5)
C45 C46 N3 120.6(5)
C41 C46 N3 123.7(5)
C48 C47 C52 120.5(5)
C49 C48 C47 121.8(5)
C48 C49 C50 118.4(5)
C51 C50 C49 120.3(6)
C50 C51 C52 122.1(5)
C47 C52 N4 122.9(5)
C47 C52 C51 116.8(5)
N4 C52 C51 120.3(5)

loop_
_geom_bond_atom_site_label_1
_geom_bond_atom_site_label_2
_geom_bond_distance
Cr1 N2 1.878(4)
Cr1 N4 1.889(4)
Cr1 N3 1.893(4)
Cr1 N1 1.899(4)
Cr1 C2 2.348(5)
Cr1 C1 2.352(5)
N1 C1 1.356(5)
N1 C8 1.435(5)
N2 C2 1.354(5)
N2 C20 1.420(6)
N3 C46 1.405(5)
N3 C27 1.477(5)
N4 C52 1.391(5)
N4 C28 1.465(5)
C1 C2 1.383(6)
C3 C4 1.392(6)
C3 C8 1.398(6)
C3 C9 1.505(6)
C4 C5 1.377(6)
C5 C6 1.366(6)
C6 C7 1.383(6)
C7 C8 1.392(6)
C7 C12 1.504(6)
C9 C10 1.515(6)
C9 C11 1.528(6)
C12 C14 1.504(6)
C12 C13 1.529(6)
C15 C16 1.385(6)
C15 C20 1.405(6)
C15 C21 1.521(7)
C16 C17 1.363(6)
C17 C18 1.365(6)
C18 C19 1.387(6)
C19 C20 1.404(6)
C19 C24 1.514(6)
C21 C22 1.493(8)
C21 C23 1.527(8)
C24 C26 1.534(6)
C24 C25 1.543(6)
C27 C34 1.516(6)
C27 C28 1.551(6)
C28 C40 1.492(6)
C29 C34 1.352(6)
C29 C30 1.380(7)
C30 C31 1.360(7)
C31 C32 1.352(7)
C32 C33 1.388(7)
C33 C34 1.398(6)
C35 C40 1.353(6)
C35 C36 1.379(7)
C36 C37 1.368(7)
C37 C38 1.388(7)
C38 C39 1.377(7)
C39 C40 1.391(6)
C41 C42 1.394(6)
C41 C46 1.406(6)
C42 C43 1.380(6)
C43 C44 1.347(6)
C44 C45 1.369(6)
C45 C46 1.368(6)
C47 C48 1.393(6)
C47 C52 1.392(6)
C48 C49 1.359(6)
C49 C50 1.388(7)
C50 C51 1.375(6)
C51 C52 1.394(6)
